data_7238620
loop_
_publ_author_name
'Cao, Deng-Ke'
'Zhang, Yu-Hao'
'Huang, Jian'
'Liu, Bin'
'Zheng, Li-Min'

_publ_section_title
;
 Isostructural lanthanide oxalatophosphonates
 Ln(5pm8hqH3)(C2O4)1.5(H2O)&#x00B7;2H2O [Ln(iii) = Eu, Gd, Tb, Dy]
 (5pm8hqH3 = 5-phosphonomethyl-8-hydroxyquinoline): structures, magnetic
 and fluorescent properties
;
_journal_issue 16
_journal_name_full 'RSC Advances'
_journal_page_first 6680
_journal_paper_doi 10.1039/c2ra20111a
_journal_volume 2
_journal_year 2012
_chemical_formula_sum 'C13 H16 Gd N O13 P'
_chemical_formula_weight 582.49
_space_group_IT_number 2
_space_group_name_Hall '-P 1'
_space_group_name_H-M_alt 'P -1'
_symmetry_cell_setting triclinic
_symmetry_space_group_name_Hall '-P 1'
_symmetry_space_group_name_H-M 'P -1'
_atom_sites_solution_hydrogens geom
_atom_sites_solution_primary direct
_atom_sites_solution_secondary difmap
_audit_creation_method SHELXL-97
_cell_angle_alpha 67.578(3)
_cell_angle_beta 89.872(3)
_cell_angle_gamma 80.597(2)
_cell_formula_units_Z 2
_cell_length_a 7.8439(12)
_cell_length_b 9.9333(15)
_cell_length_c 12.839(2)
_cell_measurement_reflns_used 2212
_cell_measurement_temperature 293(2)
_cell_measurement_theta_max 25.83
_cell_measurement_theta_min 2.253
_cell_volume 910.3(2)
_computing_cell_refinement SMART
_computing_data_collection 'SMART (Bruker, 2000)'
_computing_data_reduction 'SAINT (Bruker, 2000)'
_computing_molecular_graphics SHELXTL
_computing_publication_material SHELXTL
_computing_structure_refinement SHELXTL
_computing_structure_solution 'SHELXTL (Bruker, 2000)'
_diffrn_ambient_temperature 293(2)
_diffrn_measured_fraction_theta_full 0.982
_diffrn_measured_fraction_theta_max 0.982
_diffrn_measurement_device_type 'Bruker Smart Aepex CCD area detector'
_diffrn_measurement_method 'phi and omega scans'
_diffrn_radiation_monochromator graphite
_diffrn_radiation_source 'fine-focus sealed tube'
_diffrn_radiation_type MoK\a
_diffrn_radiation_wavelength 0.71073
_diffrn_reflns_av_R_equivalents 0.0251
_diffrn_reflns_av_sigmaI/netI 0.0621
_diffrn_reflns_limit_h_max 9
_diffrn_reflns_limit_h_min -9
_diffrn_reflns_limit_k_max 11
_diffrn_reflns_limit_k_min -10
_diffrn_reflns_limit_l_max 15
_diffrn_reflns_limit_l_min -9
_diffrn_reflns_number 4587
_diffrn_reflns_theta_full 24.99
_diffrn_reflns_theta_max 24.99
_diffrn_reflns_theta_min 2.25
_exptl_absorpt_coefficient_mu 3.803
_exptl_absorpt_correction_T_max 0.766
_exptl_absorpt_correction_T_min 0.701
_exptl_absorpt_correction_type multi-scan
_exptl_absorpt_process_details 'SADABS; Bruker, 2000'
_exptl_crystal_colour yellow
_exptl_crystal_density_diffrn 2.125
_exptl_crystal_density_method 'not measured'
_exptl_crystal_description block
_exptl_crystal_F_000 568
_exptl_crystal_size_max 0.1
_exptl_crystal_size_mid 0.08
_exptl_crystal_size_min 0.07
_refine_diff_density_max 0.788
_refine_diff_density_min -0.686
_refine_diff_density_rms 0.110
_refine_ls_extinction_method none
_refine_ls_goodness_of_fit_ref 1.002
_refine_ls_hydrogen_treatment constr
_refine_ls_matrix_type full
_refine_ls_number_parameters 262
_refine_ls_number_reflns 3144
_refine_ls_number_restraints 0
_refine_ls_restrained_S_all 1.002
_refine_ls_R_factor_all 0.0340
_refine_ls_R_factor_gt 0.0288
_refine_ls_shift/su_max 0.001
_refine_ls_shift/su_mean 0.000
_refine_ls_structure_factor_coef Fsqd
_refine_ls_weighting_details 'calc w=1/[\s^2^(Fo^2^)+(0.0020P)^2^+0.0000P] where P=(Fo^2^+2Fc^2^)/3'
_refine_ls_weighting_scheme calc
_refine_ls_wR_factor_gt 0.0450
_refine_ls_wR_factor_ref 0.0454
_reflns_number_gt 2694
_reflns_number_total 3144
_reflns_threshold_expression >2sigma(I)
_cod_data_source_file c2ra20111a.txt
_cod_data_source_block gd
_cod_depositor_comments
;
The following automatic conversions were performed:

data item '_symmetry_cell_setting' value 'Triclinic' was changed to
'triclinic' in accordance with the
/home/saulius/struct/COD-crude-data/automatic-downloads/DataCite-retrospective/RSC/depositions/lib/dictionaries/cif_core.dic
dictionary named 'cif_core.dic' version 2.4.2 last updated on
2011-04-26.

Automatic conversion script
Id: cif_fix_values 6909 2019-04-08 15:41:33Z antanas 
;
_cod_original_sg_symbol_H-M P-1
_cod_database_code 7238620

loop_
_symmetry_equiv_pos_as_xyz
'x, y, z'
'-x, -y, -z'

loop_
_atom_site_label
_atom_site_type_symbol
_atom_site_fract_x
_atom_site_fract_y
_atom_site_fract_z
_atom_site_U_iso_or_equiv
_atom_site_adp_type
_atom_site_occupancy
_atom_site_symmetry_multiplicity
_atom_site_calc_flag
_atom_site_refinement_flags
Gd1 Gd 0.71289(3) 0.67888(3) 0.58750(2) 0.02291(8) Uani 1 1 d .
P1 P 0.68104(18) 0.45801(14) 0.88644(11) 0.0292(3) Uani 1 1 d .
O1 O 0.6901(4) 0.5801(3) 0.7741(2) 0.0350(9) Uani 1 1 d .
O1W O 0.9241(4) 0.8066(3) 0.6236(3) 0.0418(10) Uani 1 1 d .
H1WB H 0.9333 0.7660 0.6952 0.050 Uiso 1 1 d R
H1WA H 0.8917 0.8962 0.6155 0.050 Uiso 1 1 d R
O2 O 0.7312(4) 0.5070(3) 0.9826(3) 0.0412(9) Uani 1 1 d .
H2A H 0.6433 0.5308 1.0107 0.062 Uiso 1 1 calc R
O2W O 0.8681(4) 0.1032(3) 0.5792(3) 0.0523(11) Uani 1 1 d .
H2WD H 0.8984 0.1831 0.5355 0.063 Uiso 1 1 d R
H2WC H 0.7599 0.1189 0.5871 0.078 Uiso 1 1 d R
O3 O 0.5079(4) 0.4087(3) 0.9048(3) 0.0375(9) Uani 1 1 d .
O3W O 0.2402(5) 0.6806(4) 0.7376(3) 0.0810(15) Uani 1 1 d .
H3WB H 0.2132 0.7739 0.7039 0.122 Uiso 1 1 d R
H3WA H 0.2012 0.6391 0.6981 0.122 Uiso 1 1 d R
O4 O 0.7205(4) -0.2476(3) 1.2055(3) 0.0420(10) Uani 1 1 d .
H4A H 0.7605 -0.2718 1.2703 0.063 Uiso 1 1 calc R
O5 O 0.6664(4) 0.4366(3) 0.6051(3) 0.0350(9) Uani 1 1 d .
O6 O 0.5394(4) 0.3127(3) 0.5229(3) 0.0335(9) Uani 1 1 d .
O7 O 0.8373(4) 0.6467(3) 0.4233(2) 0.0297(8) Uani 1 1 d .
O8 O 1.0112(4) 0.4862(3) 0.3697(2) 0.0290(8) Uani 1 1 d .
O9 O 0.6667(4) 0.9229(3) 0.4397(2) 0.0288(8) Uani 1 1 d .
O10 O 0.5060(4) 1.1503(3) 0.3733(2) 0.0287(8) Uani 1 1 d .
N1 N 0.6425(5) -0.1613(4) 0.9885(3) 0.0320(11) Uani 1 1 d .
H1A H 0.6229 -0.2433 1.0384 0.038 Uiso 1 1 calc R
C1 C 0.5989(7) -0.1311(6) 0.8821(4) 0.0418(15) Uani 1 1 d .
H1C H 0.5496 -0.1972 0.8616 0.050 Uiso 1 1 calc R
C2 C 0.6285(7) 0.0029(6) 0.8002(4) 0.0413(15) Uani 1 1 d .
H2B H 0.6007 0.0260 0.7242 0.050 Uiso 1 1 calc R
C3 C 0.6974(6) 0.0979(6) 0.8319(4) 0.0379(14) Uani 1 1 d .
H3A H 0.7116 0.1881 0.7769 0.046 Uiso 1 1 calc R
C4 C 0.7486(6) 0.0669(5) 0.9442(4) 0.0269(12) Uani 1 1 d .
C5 C 0.8247(6) 0.1594(5) 0.9824(4) 0.0283(12) Uani 1 1 d .
C6 C 0.8650(6) 0.1134(5) 1.0947(4) 0.0347(13) Uani 1 1 d .
H6A H 0.9151 0.1747 1.1203 0.042 Uiso 1 1 calc R
C7 C 0.8339(6) -0.0252(5) 1.1757(4) 0.0371(14) Uani 1 1 d .
H7A H 0.8640 -0.0528 1.2520 0.045 Uiso 1 1 calc R
C8 C 0.7603(6) -0.1156(5) 1.1401(4) 0.0289(13) Uani 1 1 d .
C9 C 0.7164(6) -0.0711(5) 1.0243(4) 0.0256(12) Uani 1 1 d .
C10 C 0.8545(6) 0.3075(5) 0.9014(4) 0.0350(13) Uani 1 1 d .
H10A H 0.8716 0.3030 0.8278 0.042 Uiso 1 1 calc R
H10B H 0.9602 0.3282 0.9264 0.042 Uiso 1 1 calc R
C11 C 0.5598(6) 0.4269(5) 0.5379(4) 0.0271(12) Uani 1 1 d .
C12 C 0.9571(6) 0.5380(5) 0.4394(4) 0.0252(12) Uani 1 1 d .
C13 C 0.5511(6) 1.0205(5) 0.4458(4) 0.0238(12) Uani 1 1 d .

loop_
_atom_site_aniso_label
_atom_site_aniso_U_11
_atom_site_aniso_U_22
_atom_site_aniso_U_33
_atom_site_aniso_U_23
_atom_site_aniso_U_13
_atom_site_aniso_U_12
Gd1 0.02708(14) 0.01737(13) 0.02039(14) -0.00523(10) 0.00071(10) 0.00157(10)
P1 0.0377(9) 0.0228(7) 0.0219(8) -0.0060(6) 0.0066(6) 0.0021(6)
O1 0.047(2) 0.0251(19) 0.021(2) 0.0012(15) 0.0075(17) 0.0004(16)
O1W 0.054(2) 0.028(2) 0.041(2) -0.0103(17) -0.0046(19) -0.0057(17)
O2 0.042(2) 0.050(2) 0.035(2) -0.0222(18) 0.0071(18) -0.0025(18)
O2W 0.052(3) 0.033(2) 0.065(3) -0.0111(19) 0.018(2) -0.0116(18)
O3 0.038(2) 0.032(2) 0.039(2) -0.0117(16) 0.0113(17) -0.0039(16)
O3W 0.069(3) 0.079(3) 0.070(3) -0.003(2) -0.018(3) -0.011(2)
O4 0.054(2) 0.038(2) 0.021(2) 0.0044(17) -0.0029(18) -0.0120(18)
O5 0.039(2) 0.0217(19) 0.037(2) -0.0061(16) -0.0151(18) -0.0008(16)
O6 0.037(2) 0.0198(19) 0.042(2) -0.0121(16) -0.0073(17) 0.0010(16)
O7 0.032(2) 0.0239(18) 0.0204(19) -0.0018(15) -0.0020(16) 0.0138(16)
O8 0.033(2) 0.0279(19) 0.024(2) -0.0136(16) 0.0015(16) 0.0083(15)
O9 0.030(2) 0.0230(18) 0.024(2) -0.0043(15) 0.0047(16) 0.0085(15)
O10 0.040(2) 0.0146(17) 0.0203(19) 0.0027(14) 0.0024(16) 0.0015(15)
N1 0.041(3) 0.022(2) 0.024(3) -0.001(2) 0.002(2) 0.002(2)
C1 0.050(4) 0.042(3) 0.032(3) -0.015(3) -0.005(3) -0.003(3)
C2 0.055(4) 0.042(4) 0.021(3) -0.007(3) 0.002(3) -0.006(3)
C3 0.040(3) 0.034(3) 0.027(3) -0.001(3) 0.008(3) 0.003(3)
C4 0.031(3) 0.022(3) 0.021(3) -0.006(2) 0.004(2) 0.006(2)
C5 0.029(3) 0.022(3) 0.029(3) -0.007(2) 0.002(2) 0.001(2)
C6 0.035(3) 0.033(3) 0.038(3) -0.019(3) 0.001(3) -0.001(2)
C7 0.039(3) 0.034(3) 0.028(3) -0.003(3) 0.000(3) 0.001(3)
C8 0.031(3) 0.024(3) 0.023(3) -0.001(2) 0.001(2) 0.000(2)
C9 0.028(3) 0.022(3) 0.023(3) -0.007(2) 0.003(2) 0.000(2)
C10 0.040(3) 0.029(3) 0.031(3) -0.007(2) 0.009(3) -0.004(3)
C11 0.026(3) 0.022(3) 0.029(3) -0.006(2) 0.008(2) -0.006(2)
C12 0.026(3) 0.023(3) 0.023(3) -0.004(2) 0.000(2) -0.006(2)
C13 0.022(3) 0.031(3) 0.025(3) -0.017(2) -0.003(2) -0.006(2)

loop_
_atom_type_symbol
_atom_type_description
_atom_type_scat_dispersion_real
_atom_type_scat_dispersion_imag
_atom_type_scat_source
C C 0.0033 0.0016 'International Tables Vol C Tables 4.2.6.8 and 6.1.1.4'
H H 0.0000 0.0000 'International Tables Vol C Tables 4.2.6.8 and 6.1.1.4'
N N 0.0061 0.0033 'International Tables Vol C Tables 4.2.6.8 and 6.1.1.4'
O O 0.0106 0.0060 'International Tables Vol C Tables 4.2.6.8 and 6.1.1.4'
P P 0.1023 0.0942 'International Tables Vol C Tables 4.2.6.8 and 6.1.1.4'
Gd Gd -0.1653 3.9035 'International Tables Vol C Tables 4.2.6.8 and 6.1.1.4'

loop_
_geom_angle_atom_site_label_1
_geom_angle_atom_site_label_2
_geom_angle_atom_site_label_3
_geom_angle
_geom_angle_site_symmetry_1
_geom_angle_site_symmetry_3
O1 Gd1 O9 137.09(11) . .
O1 Gd1 O10 74.61(10) . 2_676
O9 Gd1 O10 67.21(10) . 2_676
O1 Gd1 O1W 87.20(11) . .
O9 Gd1 O1W 73.04(10) . .
O10 Gd1 O1W 88.13(11) 2_676 .
O1 Gd1 O6 114.26(11) . 2_666
O9 Gd1 O6 75.46(10) . 2_666
O10 Gd1 O6 76.43(11) 2_676 2_666
O1W Gd1 O6 148.29(10) . 2_666
O1 Gd1 O8 84.18(10) . 2_766
O9 Gd1 O8 122.89(10) . 2_766
O10 Gd1 O8 151.92(10) 2_676 2_766
O1W Gd1 O8 72.40(11) . 2_766
O6 Gd1 O8 130.07(11) 2_666 2_766
O1 Gd1 O5 81.39(11) . .
O9 Gd1 O5 135.79(10) . .
O10 Gd1 O5 122.08(11) 2_676 .
O1W Gd1 O5 142.70(10) . .
O6 Gd1 O5 66.92(9) 2_666 .
O8 Gd1 O5 71.19(10) 2_766 .
O1 Gd1 O7 147.02(10) . .
O9 Gd1 O7 74.60(10) . .
O10 Gd1 O7 137.94(9) 2_676 .
O1W Gd1 O7 97.25(11) . .
O6 Gd1 O7 77.58(11) 2_666 .
O8 Gd1 O7 66.43(9) 2_766 .
O5 Gd1 O7 75.37(11) . .
O1 P1 O3 114.09(18) . .
O1 P1 O2 109.4(2) . .
O3 P1 O2 110.2(2) . .
O1 P1 C10 108.0(2) . .
O3 P1 C10 112.1(2) . .
O2 P1 C10 102.5(2) . .
P1 O1 Gd1 155.7(2) . .
Gd1 O1W H1WB 99.0 . .
Gd1 O1W H1WA 118.1 . .
H1WB O1W H1WA 99.4 . .
P1 O2 H2A 109.5 . .
H2WD O2W H2WC 109.5 . .
H3WB O3W H3WA 109.5 . .
C8 O4 H4A 109.5 . .
C11 O5 Gd1 119.0(3) . .
C11 O6 Gd1 119.0(3) . 2_666
C12 O7 Gd1 118.1(3) . .
C12 O8 Gd1 118.5(3) . 2_766
C13 O9 Gd1 119.9(3) . .
C13 O10 Gd1 120.0(3) . 2_676
C1 N1 C9 124.0(4) . .
C1 N1 H1A 118.0 . .
C9 N1 H1A 118.0 . .
N1 C1 C2 118.5(5) . .
N1 C1 H1C 120.7 . .
C2 C1 H1C 120.7 . .
C3 C2 C1 119.7(5) . .
C3 C2 H2B 120.2 . .
C1 C2 H2B 120.2 . .
C2 C3 C4 122.9(5) . .
C2 C3 H3A 118.6 . .
C4 C3 H3A 118.6 . .
C3 C4 C9 115.3(5) . .
C3 C4 C5 125.7(4) . .
C9 C4 C5 119.1(4) . .
C6 C5 C4 118.3(4) . .
C6 C5 C10 121.1(5) . .
C4 C5 C10 120.6(4) . .
C5 C6 C7 123.1(5) . .
C5 C6 H6A 118.5 . .
C7 C6 H6A 118.5 . .
C8 C7 C6 119.3(5) . .
C8 C7 H7A 120.3 . .
C6 C7 H7A 120.3 . .
O4 C8 C7 126.4(5) . .
O4 C8 C9 114.5(4) . .
C7 C8 C9 119.1(4) . .
N1 C9 C8 119.1(4) . .
N1 C9 C4 119.6(4) . .
C8 C9 C4 121.2(5) . .
C5 C10 P1 114.4(3) . .
C5 C10 H10A 108.7 . .
P1 C10 H10A 108.7 . .
C5 C10 H10B 108.7 . .
P1 C10 H10B 108.7 . .
H10A C10 H10B 107.6 . .
O5 C11 O6 127.4(4) . .
O5 C11 C11 116.5(6) . 2_666
O6 C11 C11 116.1(6) . 2_666
O8 C12 O7 127.2(4) . .
O8 C12 C12 117.3(5) . 2_766
O7 C12 C12 115.5(5) . 2_766
O9 C13 O10 127.3(4) . .
O9 C13 C13 116.9(5) . 2_676
O10 C13 C13 115.8(5) . 2_676

loop_
_geom_bond_atom_site_label_1
_geom_bond_atom_site_label_2
_geom_bond_distance
_geom_bond_site_symmetry_2
Gd1 O1 2.235(3) .
Gd1 O9 2.411(3) .
Gd1 O10 2.403(3) 2_676
Gd1 O1W 2.389(3) .
Gd1 O6 2.409(3) 2_666
Gd1 O8 2.415(3) 2_766
Gd1 O5 2.419(3) .
Gd1 O7 2.429(3) .
P1 O1 1.500(3) .
P1 O3 1.506(3) .
P1 O2 1.562(3) .
P1 C10 1.800(4) .
O1W H1WB 0.8500 .
O1W H1WA 0.8500 .
O2 H2A 0.8200 .
O2W H2WD 0.8500 .
O2W H2WC 0.8500 .
O3W H3WB 0.8500 .
O3W H3WA 0.8500 .
O4 C8 1.347(5) .
O4 H4A 0.8200 .
O5 C11 1.243(5) .
O6 C11 1.255(5) .
O6 Gd1 2.409(3) 2_666
O7 C12 1.261(5) .
O8 C12 1.235(5) .
O8 Gd1 2.415(3) 2_766
O9 C13 1.240(5) .
O10 C13 1.261(5) .
O10 Gd1 2.403(3) 2_676
N1 C1 1.315(5) .
N1 C9 1.355(6) .
N1 H1A 0.8600 .
C1 C2 1.401(6) .
C1 H1C 0.9300 .
C2 C3 1.345(7) .
C2 H2B 0.9300 .
C3 C4 1.399(6) .
C3 H3A 0.9300 .
C4 C9 1.426(6) .
C4 C5 1.403(6) .
C5 C6 1.357(6) .
C5 C10 1.498(6) .
C6 C7 1.433(6) .
C6 H6A 0.9300 .
C7 C8 1.354(6) .
C7 H7A 0.9300 .
C8 C9 1.405(6) .
C10 H10A 0.9700 .
C10 H10B 0.9700 .
C11 C11 1.554(8) 2_666
C12 C12 1.544(8) 2_766
C13 C13 1.554(9) 2_676
